data_7021406
loop_
_publ_author_name
'Okamura, Taka-Aki'
'Kunisue, Kumiko'
'Omi, Yui'
'Onitsuka, Kiyotaka'

_publ_section_title
;
 Strong NHS hydrogen bonds in molybdoenzyme models containing anilide
 moieties.
;
_journal_issue 21
_journal_name_full 'Dalton transactions (Cambridge, England : 2003)'
_journal_page_first 7569
_journal_page_last 7578
_journal_paper_doi 10.1039/c3dt50139f
_journal_volume 42
_journal_year 2013
_chemical_formula_moiety 'C23 H27 N O3 S2 '
_chemical_formula_sum 'C23 H27 N O3 S2'
_chemical_formula_weight 429.58
_chemical_name_systematic
;
PhNHCOC6H3(SCO-t-Bu)2
;
_space_group_IT_number 14
_symmetry_cell_setting monoclinic
_symmetry_Int_Tables_number 14
_symmetry_space_group_name_Hall '-P 2ybc'
_symmetry_space_group_name_H-M 'P 1 21/c 1'
_atom_sites_solution_hydrogens geom
_atom_sites_solution_primary direct
_atom_sites_solution_secondary difmap
_audit_creation_date 2012-12-20
_audit_creation_method SHELXL-97
_cell_angle_alpha 90.00
_cell_angle_beta 123.857(13)
_cell_angle_gamma 90.00
_cell_formula_units_Z 4
_cell_length_a 14.012(5)
_cell_length_b 11.196(3)
_cell_length_c 17.900(5)
_cell_measurement_reflns_used 12506
_cell_measurement_temperature 200
_cell_measurement_theta_max 27.5
_cell_measurement_theta_min 3.0
_cell_volume 2332.0(13)
_computing_structure_refinement 'SHELXL-97 (Sheldrick, 2008)'
_computing_structure_solution 'SIR92 (Altomare et al., 1994)'
_diffrn_ambient_temperature 200
_diffrn_detector_area_resol_mean 10.00
_diffrn_measured_fraction_theta_full 0.997
_diffrn_measured_fraction_theta_max 0.997
_diffrn_measurement_device_type 'Rigaku RAXIS-RAPID'
_diffrn_measurement_method \w
_diffrn_radiation_monochromator graphite
_diffrn_radiation_source 'fine-focus sealed tube'
_diffrn_radiation_type MoK\a
_diffrn_radiation_wavelength 0.71075
_diffrn_reflns_av_R_equivalents 0.0370
_diffrn_reflns_av_sigmaI/netI 0.0301
_diffrn_reflns_limit_h_max 18
_diffrn_reflns_limit_h_min -18
_diffrn_reflns_limit_k_max 14
_diffrn_reflns_limit_k_min -14
_diffrn_reflns_limit_l_max 23
_diffrn_reflns_limit_l_min -20
_diffrn_reflns_number 21339
_diffrn_reflns_theta_full 27.48
_diffrn_reflns_theta_max 27.48
_diffrn_reflns_theta_min 3.01
_exptl_absorpt_coefficient_mu 0.251
_exptl_absorpt_correction_T_max 0.9515
_exptl_absorpt_correction_T_min 0.9285
_exptl_absorpt_correction_type multi-scan
_exptl_absorpt_process_details 'ABSCOR (Rigaku, 1995)'
_exptl_crystal_colour colorless
_exptl_crystal_density_diffrn 1.224
_exptl_crystal_density_method 'not measured'
_exptl_crystal_description block
_exptl_crystal_F_000 912
_exptl_crystal_size_max 0.30
_exptl_crystal_size_mid 0.25
_exptl_crystal_size_min 0.20
_refine_diff_density_max 0.375
_refine_diff_density_min -0.334
_refine_diff_density_rms 0.042
_refine_ls_extinction_method none
_refine_ls_goodness_of_fit_ref 1.037
_refine_ls_hydrogen_treatment mixed
_refine_ls_matrix_type full
_refine_ls_number_parameters 266
_refine_ls_number_reflns 5334
_refine_ls_number_restraints 0
_refine_ls_restrained_S_all 1.037
_refine_ls_R_factor_all 0.0568
_refine_ls_R_factor_gt 0.0424
_refine_ls_shift/su_max 0.001
_refine_ls_shift/su_mean 0.000
_refine_ls_structure_factor_coef Fsqd
_refine_ls_weighting_details 'calc w=1/[\s^2^(Fo^2^)+(0.0478P)^2^+0.9155P] where P=(Fo^2^+2Fc^2^)/3'
_refine_ls_weighting_scheme calc
_refine_ls_wR_factor_gt 0.1034
_refine_ls_wR_factor_ref 0.1108
_reflns_number_gt 4236
_reflns_number_total 5334
_reflns_threshold_expression I>2\s(I)
_cod_data_source_file c3dt50139f.txt
_cod_data_source_block PhNHCOC6H3(SCO-t-Bu)2
_cod_original_cell_volume 2332.0(12)
_cod_database_code 7021406

loop_
_symmetry_equiv_pos_as_xyz
'x, y, z'
'-x, y+1/2, -z+1/2'
'-x, -y, -z'
'x, -y-1/2, z-1/2'

loop_
_atom_site_label
_atom_site_type_symbol
_atom_site_fract_x
_atom_site_fract_y
_atom_site_fract_z
_atom_site_U_iso_or_equiv
_atom_site_adp_type
_atom_site_occupancy
_atom_site_symmetry_multiplicity
_atom_site_calc_flag
_atom_site_refinement_flags
S11 S 0.70119(4) 0.43512(4) 0.20422(3) 0.04383(14) Uani 1 1 d .
S12 S 0.83351(4) 0.25215(4) 0.37557(3) 0.03432(12) Uani 1 1 d .
O1 O 1.10996(16) 0.10600(14) 0.43891(9) 0.0693(5) Uani 1 1 d .
O11 O 0.67608(12) 0.21097(12) 0.15257(9) 0.0455(3) Uani 1 1 d .
O12 O 0.87186(12) 0.46967(11) 0.44078(8) 0.0437(3) Uani 1 1 d .
N1 N 1.11627(13) 0.25977(13) 0.52442(9) 0.0359(3) Uani 1 1 d .
H1 H 1.0999(17) 0.3284(19) 0.5212(13) 0.043 Uiso 1 1 d .
C11 C 0.84523(15) 0.39100(15) 0.25182(11) 0.0354(4) Uani 1 1 d .
C12 C 0.90392(15) 0.31774(14) 0.32838(10) 0.0326(4) Uani 1 1 d .
C13 C 1.01826(15) 0.28750(16) 0.36444(11) 0.0354(4) Uani 1 1 d .
C14 C 1.07233(17) 0.32960(19) 0.32348(12) 0.0456(5) Uani 1 1 d .
H2 H 1.1494 0.3070 0.3468 0.055 Uiso 1 1 calc R
C15 C 1.01483(18) 0.4037(2) 0.24953(13) 0.0495(5) Uani 1 1 d .
H3 H 1.0529 0.4333 0.2230 0.059 Uiso 1 1 calc R
C16 C 0.90184(18) 0.43485(17) 0.21393(11) 0.0438(4) Uani 1 1 d .
H4 H 0.8627 0.4865 0.1633 0.053 Uiso 1 1 calc R
C17 C 1.08507(16) 0.20768(17) 0.44573(12) 0.0397(4) Uani 1 1 d .
C21 C 1.17854(14) 0.20802(15) 0.61149(11) 0.0328(4) Uani 1 1 d .
C22 C 1.22615(18) 0.28497(16) 0.68437(12) 0.0438(4) Uani 1 1 d .
H5 H 1.2144 0.3686 0.6745 0.053 Uiso 1 1 calc R
C23 C 1.29045(19) 0.24127(17) 0.77107(13) 0.0501(5) Uani 1 1 d .
H6 H 1.3232 0.2952 0.8204 0.060 Uiso 1 1 calc R
C24 C 1.30772(17) 0.12035(18) 0.78700(12) 0.0469(5) Uani 1 1 d .
H7 H 1.3532 0.0903 0.8467 0.056 Uiso 1 1 calc R
C25 C 1.25764(19) 0.04395(17) 0.71446(13) 0.0504(5) Uani 1 1 d .
H8 H 1.2679 -0.0397 0.7247 0.060 Uiso 1 1 calc R
C26 C 1.19265(17) 0.08627(16) 0.62687(13) 0.0447(4) Uani 1 1 d .
H9 H 1.1580 0.0320 0.5777 0.054 Uiso 1 1 calc R
C27 C 0.62659(15) 0.29891(16) 0.15226(11) 0.0363(4) Uani 1 1 d .
C28 C 0.49793(17) 0.3028(2) 0.11182(14) 0.0543(5) Uani 1 1 d .
C29 C 0.83503(14) 0.37255(14) 0.44140(10) 0.0320(3) Uani 1 1 d .
C30 C 0.79054(16) 0.34193(16) 0.50030(11) 0.0384(4) Uani 1 1 d .
C101 C 0.4394(3) 0.2315(4) 0.0244(2) 0.1275(15) Uani 1 1 d .
H10 H 0.4719 0.1508 0.0368 0.153 Uiso 1 1 calc R
H11 H 0.4520 0.2713 -0.0182 0.153 Uiso 1 1 calc R
H12 H 0.3568 0.2267 -0.0016 0.153 Uiso 1 1 calc R
C102 C 0.4482(3) 0.4251(3) 0.0939(3) 0.1262(16) Uani 1 1 d .
H13 H 0.3656 0.4198 0.0682 0.151 Uiso 1 1 calc R
H14 H 0.4603 0.4660 0.0514 0.151 Uiso 1 1 calc R
H15 H 0.4859 0.4702 0.1504 0.151 Uiso 1 1 calc R
C103 C 0.4821(3) 0.2341(4) 0.1776(3) 0.1315(17) Uani 1 1 d .
H16 H 0.5150 0.1539 0.1867 0.158 Uiso 1 1 calc R
H17 H 0.3999 0.2276 0.1532 0.158 Uiso 1 1 calc R
H18 H 0.5211 0.2765 0.2353 0.158 Uiso 1 1 calc R
C104 C 0.8970(2) 0.3446(2) 0.59728(13) 0.0586(6) Uani 1 1 d .
H19 H 0.8745 0.3254 0.6388 0.070 Uiso 1 1 calc R
H20 H 0.9314 0.4245 0.6109 0.070 Uiso 1 1 calc R
H21 H 0.9530 0.2857 0.6040 0.070 Uiso 1 1 calc R
C105 C 0.7338(2) 0.2197(2) 0.48033(15) 0.0571(6) Uani 1 1 d .
H22 H 0.7078 0.2054 0.5203 0.069 Uiso 1 1 calc R
H23 H 0.7894 0.1580 0.4903 0.069 Uiso 1 1 calc R
H24 H 0.6678 0.2169 0.4176 0.069 Uiso 1 1 calc R
C106 C 0.7070(2) 0.4401(2) 0.48699(18) 0.0652(6) Uani 1 1 d .
H25 H 0.6772 0.4230 0.5241 0.078 Uiso 1 1 calc R
H26 H 0.6431 0.4433 0.4235 0.078 Uiso 1 1 calc R
H27 H 0.7471 0.5171 0.5048 0.078 Uiso 1 1 calc R

loop_
_atom_site_aniso_label
_atom_site_aniso_U_11
_atom_site_aniso_U_22
_atom_site_aniso_U_33
_atom_site_aniso_U_23
_atom_site_aniso_U_13
_atom_site_aniso_U_12
S11 0.0452(3) 0.0321(2) 0.0417(3) -0.00267(18) 0.0165(2) -0.00084(19)
S12 0.0453(2) 0.0274(2) 0.0379(2) -0.00373(16) 0.0278(2) -0.00645(17)
O1 0.1054(13) 0.0536(9) 0.0435(8) -0.0056(7) 0.0381(9) 0.0278(9)
O11 0.0509(8) 0.0404(7) 0.0464(7) -0.0132(6) 0.0278(6) -0.0087(6)
O12 0.0623(8) 0.0301(6) 0.0456(7) -0.0067(5) 0.0343(7) -0.0106(6)
N1 0.0456(8) 0.0294(7) 0.0300(7) -0.0042(6) 0.0193(6) 0.0016(6)
C11 0.0410(9) 0.0311(8) 0.0295(8) -0.0065(6) 0.0168(7) -0.0099(7)
C12 0.0414(9) 0.0302(8) 0.0302(8) -0.0062(6) 0.0224(7) -0.0087(7)
C13 0.0407(9) 0.0383(9) 0.0293(8) -0.0091(7) 0.0209(7) -0.0065(7)
C14 0.0423(10) 0.0627(13) 0.0371(9) -0.0125(9) 0.0254(8) -0.0123(9)
C15 0.0561(12) 0.0652(13) 0.0365(9) -0.0121(9) 0.0314(9) -0.0240(10)
C16 0.0577(12) 0.0431(10) 0.0272(8) -0.0049(7) 0.0216(8) -0.0177(9)
C17 0.0424(10) 0.0430(10) 0.0336(9) -0.0066(7) 0.0212(8) 0.0020(8)
C21 0.0343(9) 0.0331(8) 0.0305(8) -0.0035(6) 0.0177(7) -0.0006(7)
C22 0.0626(12) 0.0297(9) 0.0346(9) -0.0036(7) 0.0242(9) -0.0011(8)
C23 0.0692(14) 0.0393(10) 0.0317(9) -0.0059(8) 0.0219(9) -0.0041(9)
C24 0.0560(12) 0.0424(10) 0.0345(9) 0.0045(8) 0.0203(9) 0.0052(9)
C25 0.0659(13) 0.0318(9) 0.0445(11) 0.0006(8) 0.0253(10) 0.0030(9)
C26 0.0560(12) 0.0322(9) 0.0397(10) -0.0072(7) 0.0228(9) -0.0027(8)
C27 0.0405(9) 0.0399(9) 0.0264(8) -0.0015(7) 0.0174(7) -0.0062(8)
C28 0.0374(10) 0.0705(14) 0.0462(11) 0.0057(10) 0.0178(9) -0.0053(10)
C29 0.0352(8) 0.0303(8) 0.0268(8) 0.0005(6) 0.0150(7) 0.0006(7)
C30 0.0489(10) 0.0365(9) 0.0376(9) 0.0012(7) 0.0288(8) 0.0016(8)
C101 0.0558(18) 0.178(4) 0.090(2) -0.040(3) 0.0043(16) -0.032(2)
C102 0.0505(16) 0.096(3) 0.198(4) 0.017(3) 0.048(2) 0.0168(16)
C103 0.0635(18) 0.226(5) 0.124(3) 0.079(3) 0.064(2) 0.021(2)
C104 0.0754(15) 0.0632(14) 0.0360(10) 0.0039(10) 0.0303(10) -0.0006(11)
C105 0.0808(16) 0.0531(12) 0.0622(13) -0.0061(10) 0.0552(13) -0.0195(11)
C106 0.0765(16) 0.0631(15) 0.0801(16) 0.0134(12) 0.0585(14) 0.0191(12)

loop_
_atom_type_symbol
_atom_type_description
_atom_type_scat_dispersion_real
_atom_type_scat_dispersion_imag
_atom_type_scat_source
S S 0.1246 0.1234 'International Tables Vol C Tables 4.2.6.8 and 6.1.1.4'
O O 0.0106 0.0060 'International Tables Vol C Tables 4.2.6.8 and 6.1.1.4'
N N 0.0061 0.0033 'International Tables Vol C Tables 4.2.6.8 and 6.1.1.4'
C C 0.0033 0.0016 'International Tables Vol C Tables 4.2.6.8 and 6.1.1.4'
H H 0.0000 0.0000 'International Tables Vol C Tables 4.2.6.8 and 6.1.1.4'

loop_
_geom_angle_atom_site_label_1
_geom_angle_atom_site_label_2
_geom_angle_atom_site_label_3
_geom_angle
C11 S11 C27 101.05(8)
C12 S12 C29 101.33(8)
C17 N1 C21 127.77(15)
C17 N1 H1 115.4(15)
C21 N1 H1 116.8(15)
C16 C11 C12 119.98(17)
C16 C11 S11 118.36(14)
C12 C11 S11 121.61(13)
C13 C12 C11 119.38(15)
C13 C12 S12 118.60(13)
C11 C12 S12 121.81(14)
C12 C13 C14 119.60(17)
C12 C13 C17 121.72(15)
C14 C13 C17 118.66(17)
C15 C14 C13 120.60(19)
C15 C14 H2 119.7
C13 C14 H2 119.7
C14 C15 C16 120.08(17)
C14 C15 H3 120.0
C16 C15 H3 120.0
C15 C16 C11 120.31(18)
C15 C16 H4 119.8
C11 C16 H4 119.8
O1 C17 N1 124.31(17)
O1 C17 C13 121.08(16)
N1 C17 C13 114.59(15)
C26 C21 C22 119.02(16)
C26 C21 N1 123.62(15)
C22 C21 N1 117.35(16)
C23 C22 C21 120.60(17)
C23 C22 H5 119.7
C21 C22 H5 119.7
C24 C23 C22 120.74(17)
C24 C23 H6 119.6
C22 C23 H6 119.6
C25 C24 C23 118.51(18)
C25 C24 H7 120.7
C23 C24 H7 120.7
C24 C25 C26 121.53(18)
C24 C25 H8 119.2
C26 C25 H8 119.2
C21 C26 C25 119.55(17)
C21 C26 H9 120.2
C25 C26 H9 120.2
O11 C27 C28 123.52(17)
O11 C27 S11 121.82(14)
C28 C27 S11 114.61(15)
C102 C28 C103 112.2(3)
C102 C28 C27 114.6(2)
C103 C28 C27 105.19(18)
C102 C28 C101 109.9(3)
C103 C28 C101 107.6(3)
C27 C28 C101 106.8(2)
O12 C29 C30 123.22(15)
O12 C29 S12 121.54(13)
C30 C29 S12 115.20(12)
C105 C30 C106 110.91(19)
C105 C30 C29 113.50(15)
C106 C30 C29 107.58(15)
C105 C30 C104 109.56(17)
C106 C30 C104 109.90(18)
C29 C30 C104 105.20(16)
C28 C101 H10 109.5
C28 C101 H11 109.5
H10 C101 H11 109.5
C28 C101 H12 109.5
H10 C101 H12 109.5
H11 C101 H12 109.5
C28 C102 H13 109.5
C28 C102 H14 109.5
H13 C102 H14 109.5
C28 C102 H15 109.5
H13 C102 H15 109.5
H14 C102 H15 109.5
C28 C103 H16 109.5
C28 C103 H17 109.5
H16 C103 H17 109.5
C28 C103 H18 109.5
H16 C103 H18 109.5
H17 C103 H18 109.5
C30 C104 H19 109.5
C30 C104 H20 109.5
H19 C104 H20 109.5
C30 C104 H21 109.5
H19 C104 H21 109.5
H20 C104 H21 109.5
C30 C105 H22 109.5
C30 C105 H23 109.5
H22 C105 H23 109.5
C30 C105 H24 109.5
H22 C105 H24 109.5
H23 C105 H24 109.5
C30 C106 H25 109.5
C30 C106 H26 109.5
H25 C106 H26 109.5
C30 C106 H27 109.5
H25 C106 H27 109.5
H26 C106 H27 109.5

loop_
_geom_bond_atom_site_label_1
_geom_bond_atom_site_label_2
_geom_bond_distance
S11 C11 1.768(2)
S11 C27 1.7889(18)
S12 C12 1.7763(17)
S12 C29 1.7827(17)
O1 C17 1.217(2)
O11 C27 1.203(2)
O12 C29 1.206(2)
N1 C17 1.352(2)
N1 C21 1.418(2)
N1 H1 0.80(2)
C11 C16 1.389(3)
C11 C12 1.404(2)
C12 C13 1.395(3)
C13 C14 1.397(3)
C13 C17 1.508(3)
C14 C15 1.379(3)
C14 H2 0.9500
C15 C16 1.382(3)
C15 H3 0.9500
C16 H4 0.9500
C21 C26 1.383(2)
C21 C22 1.385(2)
C22 C23 1.379(3)
C22 H5 0.9500
C23 C24 1.377(3)
C23 H6 0.9500
C24 C25 1.376(3)
C24 H7 0.9500
C25 C26 1.386(3)
C25 H8 0.9500
C26 H9 0.9500
C27 C28 1.524(3)
C28 C102 1.488(4)
C28 C103 1.523(4)
C28 C101 1.526(4)
C29 C30 1.533(2)
C30 C105 1.522(3)
C30 C106 1.524(3)
C30 C104 1.534(3)
C101 H10 0.9800
C101 H11 0.9800
C101 H12 0.9800
C102 H13 0.9800
C102 H14 0.9800
C102 H15 0.9800
C103 H16 0.9800
C103 H17 0.9800
C103 H18 0.9800
C104 H19 0.9800
C104 H20 0.9800
C104 H21 0.9800
C105 H22 0.9800
C105 H23 0.9800
C105 H24 0.9800
C106 H25 0.9800
C106 H26 0.9800
C106 H27 0.9800

loop_
_geom_torsion_atom_site_label_1
_geom_torsion_atom_site_label_2
_geom_torsion_atom_site_label_3
_geom_torsion_atom_site_label_4
_geom_torsion
C27 S11 C11 C16 109.17(14)
C27 S11 C11 C12 -73.59(15)
C16 C11 C12 C13 -1.5(2)
S11 C11 C12 C13 -178.67(12)
C16 C11 C12 S12 -176.23(13)
S11 C11 C12 S12 6.6(2)
C29 S12 C12 C13 103.16(14)
C29 S12 C12 C11 -82.04(14)
C11 C12 C13 C14 -0.5(2)
S12 C12 C13 C14 174.38(13)
C11 C12 C13 C17 -179.09(15)
S12 C12 C13 C17 -4.2(2)
C12 C13 C14 C15 2.0(3)
C17 C13 C14 C15 -179.40(17)
C13 C14 C15 C16 -1.4(3)
C14 C15 C16 C11 -0.6(3)
C12 C11 C16 C15 2.1(3)
S11 C11 C16 C15 179.35(14)
C21 N1 C17 O1 -2.2(3)
C21 N1 C17 C13 179.62(16)
C12 C13 C17 O1 108.3(2)
C14 C13 C17 O1 -70.2(3)
C12 C13 C17 N1 -73.5(2)
C14 C13 C17 N1 107.97(19)
C17 N1 C21 C26 -17.0(3)
C17 N1 C21 C22 163.76(19)
C26 C21 C22 C23 2.5(3)
N1 C21 C22 C23 -178.25(19)
C21 C22 C23 C24 -0.6(3)
C22 C23 C24 C25 -1.2(3)
C23 C24 C25 C26 1.1(3)
C22 C21 C26 C25 -2.5(3)
N1 C21 C26 C25 178.26(19)
C24 C25 C26 C21 0.8(3)
C11 S11 C27 O11 -3.42(17)
C11 S11 C27 C28 174.17(13)
O11 C27 C28 C102 -162.8(3)
S11 C27 C28 C102 19.7(3)
O11 C27 C28 C103 73.4(3)
S11 C27 C28 C103 -104.1(3)
O11 C27 C28 C101 -40.7(3)
S11 C27 C28 C101 141.7(2)
C12 S12 C29 O12 3.94(16)
C12 S12 C29 C30 -174.01(12)
O12 C29 C30 C105 172.22(18)
S12 C29 C30 C105 -9.9(2)
O12 C29 C30 C106 49.1(2)
S12 C29 C30 C106 -132.96(16)
O12 C29 C30 C104 -68.0(2)
S12 C29 C30 C104 109.90(15)
